data_7063397
loop_
_publ_author_name
'Deng, Yaqi'
'Yin, Jiabin'
'Hu, Zongjing'
'Xue, Jian'
'Ji, Jian'
'Zhu, Tong'
'Liu, Shunying'

_publ_section_title
;
 Iodide ion-enabled highly regioselective \a-C(sp3)--H triazolization of
 ethers with N-sulfonyl-1,2,3-triazoles
;
_journal_issue 34
_journal_name_full 'New Journal of Chemistry'
_journal_page_first 15002
_journal_page_last 15007
_journal_paper_doi 10.1039/D4NJ02699C
_journal_volume 48
_journal_year 2024
_chemical_formula_moiety 'C12 H12 Br N3 O2'
_chemical_formula_sum 'C12 H12 Br N3 O2'
_chemical_formula_weight 310.16
_space_group_crystal_system monoclinic
_space_group_IT_number 14
_space_group_name_Hall '-P 2ybc'
_space_group_name_H-M_alt 'P 1 21/c 1'
_atom_sites_solution_hydrogens geom
_atom_sites_solution_primary dual
_audit_creation_date 2022-11-01
_audit_creation_method
;
Olex2 1.2
(compiled 2018.05.29 svn.r3508 for OlexSys, GUI svn.r5506)
;
_audit_update_record
;
2023-01-04 deposited with the CCDC.	2024-07-22 downloaded from the CCDC.
;
_cell_angle_alpha 90
_cell_angle_beta 97.2030(10)
_cell_angle_gamma 90
_cell_formula_units_Z 4
_cell_length_a 14.8086(2)
_cell_length_b 9.1808(2)
_cell_length_c 9.3863(2)
_cell_measurement_reflns_used 12196
_cell_measurement_temperature 297.52(10)
_cell_measurement_theta_max 74.1340
_cell_measurement_theta_min 3.0060
_cell_volume 1266.04(4)
_computing_cell_refinement 'CrysAlisPro 1.171.39.32a (Rigaku OD, 2017)'
_computing_data_collection 'CrysAlisPro 1.171.39.32a (Rigaku OD, 2017)'
_computing_data_reduction 'CrysAlisPro 1.171.39.32a (Rigaku OD, 2017)'
_computing_molecular_graphics 'Olex2 (Dolomanov et al., 2009)'
_computing_publication_material 'Olex2 (Dolomanov et al., 2009)'
_computing_structure_refinement 'ShelXL (Sheldrick, 2015)'
_computing_structure_solution 'ShelXT (Sheldrick, 2015)'
_diffrn_ambient_environment air
_diffrn_ambient_temperature 297.52(10)
_diffrn_detector 'CCD plate'
_diffrn_measured_fraction_theta_full 0.997
_diffrn_measured_fraction_theta_max 0.997
_diffrn_measurement_details
;
List of Runs (angles in degrees, time in seconds):

  # Type    Start    End  Width  t~exp~   \w     \q     \k     \f   Frames
#--------------------------------------------------------------------------
  1  \w    -52.00  32.00   1.00    1.00    --    0.00 -82.00  60.00   84
  2  \w    -84.00 -57.00   1.00    1.00    --    0.00 -82.00  60.00   27
  3  \w    -44.00  24.00   1.00    1.00    --    0.00 -19.00  90.00   68
  4  \w    -88.00  19.00   1.00    1.00    --    0.00 -37.00 -30.00  107
  5  \w    -19.00  78.00   1.00    1.00    --    0.00  37.00-120.00   97
  6  \w    -85.00 -49.00   1.00    1.00    --    0.00 -19.00  90.00   36
  7  \w      9.00  76.00   1.00    1.00    --    0.00  19.00  30.00   67
  8  \w    -24.00   3.00   1.00    1.00    --    0.00  19.00  30.00   27
  9  \w    -30.00  35.00   1.00    1.00    --    0.00  82.00  90.00   65
 10  \w     41.00  66.00   1.00    1.00    --    0.00  82.00  90.00   25
 11  \w     68.00  94.00   1.00    1.00    --   95.80  74.00  51.97   26
 12  \w     65.00  91.00   1.00    1.00    --   95.80  77.00 150.00   26
 13  \w     65.00  90.00   1.00    1.00    --   95.80  77.00 120.00   25
 14  \w     71.00  97.00   1.00    1.00    --   95.80  61.00  30.00   26
 15  \w      6.00 128.00   1.00    1.00    --   95.80 -82.00  90.00  122
 16  \w     68.00  94.00   1.00    1.00    --   95.80  68.00 -72.90   26
 17  \w     69.00 105.00   1.00    1.00    --   95.80  65.00-112.90   36
 18  \w    126.00 179.00   1.00    1.00    --   95.80  75.00 -13.97   53
 19  \w     93.00 127.00   1.00    1.00    --   95.80 -82.00-150.00   34
 20  \w     54.00  82.00   1.00    1.00    --   95.80 -82.00-150.00   28
 21  \w     65.00  90.00   1.00    1.00    --   95.80  77.00  30.00   25
 22  \w     63.00  94.00   1.00    1.00    --   95.80  82.00  60.00   31
 23  \w     63.00  97.00   1.00    1.00    --   95.80  82.00-180.00   34
 24  \w     65.00  96.00   1.00    1.00    --   95.80  77.00   0.00   31
 25  \w      6.00  71.00   1.00    1.00    --   95.80 -82.00  30.00   65
 26  \w     75.00 104.00   1.00    1.00    --   95.80 -82.00  30.00   29
 27  \w     63.00  89.00   1.00    1.00    --   95.80  82.00 150.00   26
 28  \w     63.00  95.00   1.00    1.00    --   95.80  82.00-120.00   32
 29  \w     71.00 109.00   1.00    1.00    --   95.80  61.00  60.00   38
 30  \w     65.00  91.00   1.00    1.00    --   95.80  77.00 -60.00   26
 31  \w     66.00  91.00   1.00    1.00    --   95.80  75.00 -13.97   25
 32  \w     69.00  95.00   1.00    1.00    --   95.80  67.00 -29.19   26
 33  \w     20.00  48.00   1.00    1.00    --   95.80 -82.00-150.00   28
 34  \w     64.00  89.00   1.00    1.00    --   95.80  82.00 -90.00   25
 35  \w     65.00  91.00   1.00    1.00    --   95.80  77.00  90.00   26
 36  \w     65.00  95.00   1.00    1.00    --   95.80  77.00-150.00   30
 37  \w     75.00 108.00   1.00    1.00    --   95.80  45.00-180.00   33
 38  \w    116.00 142.00   1.00    1.00    --   95.80  45.00-180.00   26
 39  \w     75.00 185.00   1.00    1.00    --   95.80  45.00 -60.00  110
 40  \w     66.00  92.00   1.00    1.00    --   95.80  77.00-180.00   26
 41  \w     64.00  90.00   1.00    1.00    --   95.80  82.00 120.00   26
 42  \w    110.00 184.00   1.00    1.00    --   95.80  82.00 120.00   74
 43  \w     37.00 127.00   1.00    1.00    --   95.80 -82.00-180.00   90
 44  \w     76.00 133.00   1.00    1.00    --   95.80  30.00 -90.00   57
 45  \w    136.00 175.00   1.00    1.00    --   95.80  30.00 -90.00   39
 46  \w     75.00 113.00   1.00    1.00    --   95.80  45.00-150.00   38
 47  \w     77.00 180.00   1.00    1.00    --   95.80  45.00  60.00  103
 48  \w     75.00 166.00   1.00    1.00    --   95.80  45.00 120.00   91
 49  \w     68.00  94.00   1.00    1.00    --   95.80  74.00  85.91   26
 50  \w     65.00  90.00   1.00    1.00    --   95.80  77.00  60.00   25
 51  \w     63.00  89.00   1.00    1.00    --   95.80  82.00   0.00   26
 52  \w    141.00 169.00   1.00    1.00    --   95.80  45.00 150.00   28
 53  \w     63.00  89.00   1.00    1.00    --   95.80  82.00 -60.00   26
 54  \w     75.00 108.00   1.00    1.00    --   95.80  45.00 150.00   33
 55  \w     95.00 120.00   1.00    1.00    --   95.80 -61.00  30.00   25
 56  \w     72.00  98.00   1.00    1.00    --   95.80  61.00 120.00   26
 57  \w     65.00  91.00   1.00    1.00    --   95.80  77.00 -30.00   26
 58  \w     65.00  91.00   1.00    1.00    --   95.80  82.00  30.00   26
 59  \w    117.00 185.00   1.00    1.00    --   95.80  82.00  30.00   68
 60  \w     10.00 128.00   1.00    1.00    --   95.80 -82.00 -30.00  118
 61  \w     51.00  76.00   1.00    1.00    --   95.80 -61.00  30.00   25
 62  \w      9.00  44.00   1.00    1.00    --   95.80 -61.00  30.00   35
 63  \w     75.00 173.00   1.00    1.00    --   95.80  45.00 -30.00   98
 64  \w    143.00 176.00   1.00    1.00    --   95.80  74.00  51.97   33
 65  \w    142.00 167.00   1.00    1.00    --   95.80  65.00-112.90   25
 66  \w    114.00 146.00   1.00    1.00    --   95.80  38.00-118.64   32
 67  \w     79.00 104.00   1.00    1.00    --   95.80  38.00-118.64   25
;
_diffrn_measurement_device 'four-circle diffractometer'
_diffrn_measurement_device_type 'XtaLAB AFC12 (RINC): Kappa dual home/near'
_diffrn_measurement_method '\w scans'
_diffrn_orient_matrix_type 'CrysAlisPro convention (1999,Acta A55,543-557)'
_diffrn_orient_matrix_UB_11 0.0630499000
_diffrn_orient_matrix_UB_12 0.0139327000
_diffrn_orient_matrix_UB_13 0.1428102000
_diffrn_orient_matrix_UB_21 0.0836219000
_diffrn_orient_matrix_UB_22 -0.0187361000
_diffrn_orient_matrix_UB_23 -0.0806084000
_diffrn_orient_matrix_UB_31 0.0041353000
_diffrn_orient_matrix_UB_32 0.1663470000
_diffrn_orient_matrix_UB_33 -0.0211199000
_diffrn_radiation_monochromator graphite
_diffrn_radiation_probe x-ray
_diffrn_radiation_type CuK\a
_diffrn_radiation_wavelength 1.54184
_diffrn_reflns_av_R_equivalents 0.0498
_diffrn_reflns_av_unetI/netI 0.0190
_diffrn_reflns_Laue_measured_fraction_full 0.997
_diffrn_reflns_Laue_measured_fraction_max 0.997
_diffrn_reflns_limit_h_max 17
_diffrn_reflns_limit_h_min -17
_diffrn_reflns_limit_k_max 10
_diffrn_reflns_limit_k_min -10
_diffrn_reflns_limit_l_max 11
_diffrn_reflns_limit_l_min -11
_diffrn_reflns_number 26271
_diffrn_reflns_point_group_measured_fraction_full 0.997
_diffrn_reflns_point_group_measured_fraction_max 0.997
_diffrn_reflns_theta_full 67.073
_diffrn_reflns_theta_max 67.073
_diffrn_reflns_theta_min 3.008
_diffrn_source 'fine-focus sealed X-ray tube'
_diffrn_source_type 'Enhance (Cu) X-ray Source'
_exptl_absorpt_coefficient_mu 4.428
_exptl_absorpt_correction_T_max 1.00000
_exptl_absorpt_correction_T_min 0.27714
_exptl_absorpt_correction_type multi-scan
_exptl_absorpt_process_details
;
CrysAlisPro 1.171.39.32a (Rigaku Oxford Diffraction, 2017)
Empirical absorption correction using spherical harmonics,
 implemented in SCALE3 ABSPACK scaling algorithm.
;
_exptl_crystal_colour 'clear light colourless'
_exptl_crystal_colour_lustre clear
_exptl_crystal_colour_modifier light
_exptl_crystal_colour_primary colourless
_exptl_crystal_density_diffrn 1.627
_exptl_crystal_description block
_exptl_crystal_F_000 624
_exptl_crystal_size_max 0.38
_exptl_crystal_size_mid 0.26
_exptl_crystal_size_min 0.22
_refine_diff_density_max 0.437
_refine_diff_density_min -0.524
_refine_diff_density_rms 0.047
_refine_ls_extinction_method none
_refine_ls_goodness_of_fit_ref 1.100
_refine_ls_hydrogen_treatment constr
_refine_ls_matrix_type full
_refine_ls_number_parameters 163
_refine_ls_number_reflns 2253
_refine_ls_number_restraints 0
_refine_ls_restrained_S_all 1.100
_refine_ls_R_factor_all 0.0415
_refine_ls_R_factor_gt 0.0384
_refine_ls_shift/su_max 0.000
_refine_ls_shift/su_mean 0.000
_refine_ls_structure_factor_coef Fsqd
_refine_ls_weighting_details 'w=1/[\s^2^(Fo^2^)+(0.0511P)^2^+0.7540P] where P=(Fo^2^+2Fc^2^)/3'
_refine_ls_weighting_scheme calc
_refine_ls_wR_factor_gt 0.1080
_refine_ls_wR_factor_ref 0.1105
_reflns_Friedel_coverage 0.000
_reflns_number_gt 2012
_reflns_number_total 2253
_reflns_threshold_expression 'I > 2\s(I)'
_cod_data_source_file d4nj02699c2.cif
_cod_data_source_block exp_2860
_cod_depositor_comments 'Adding full bibliography for 7063397.cif.'
_cod_database_code 7063397
_shelx_shelxl_version_number 2017/1
_shelx_space_group_comment
;
The symmetry employed for this shelxl refinement is uniquely defined
by the following loop, which should always be used as a source of
symmetry information in preference to the above space-group names.
They are only intended as comments.
;
_shelx_estimated_absorpt_t_max 0.443
_shelx_estimated_absorpt_t_min 0.284
_reflns_odcompleteness_completeness 100.00
_reflns_odcompleteness_iscentric 1
_reflns_odcompleteness_theta 66.97
_olex2_refinement_description
;
1. Fixed Uiso
 At 1.2 times of:
  All C(H) groups, All C(H,H) groups
2.a Ternary CH refined with riding coordinates:
 C9(H9)
2.b Secondary CH2 refined with riding coordinates:
 C11(H11A,H11B), C12(H12A,H12B), C10(H10A,H10B)
2.c Aromatic/amide H refined with riding coordinates:
 C2(H2), C1(H1), C5(H5), C4(H4), C8(H8)
;
_olex2_submission_special_instructions 'No special instructions were received'
_oxdiff_exptl_absorpt_empirical_details
;
Empirical correction (ABSPACK) includes:
- Absorption correction using spherical harmonics
- Frame scaling
;
_oxdiff_exptl_absorpt_empirical_full_max 2.633
_oxdiff_exptl_absorpt_empirical_full_min 0.539

loop_
_space_group_symop_operation_xyz
'x, y, z'
'-x, y+1/2, -z+1/2'
'-x, -y, -z'
'x, -y-1/2, z-1/2'

loop_
_atom_site_label
_atom_site_type_symbol
_atom_site_fract_x
_atom_site_fract_y
_atom_site_fract_z
_atom_site_U_iso_or_equiv
_atom_site_adp_type
_atom_site_occupancy
_atom_site_site_symmetry_order
_atom_site_calc_flag
_atom_site_refinement_flags_posn
_atom_site_refinement_flags_adp
_atom_site_refinement_flags_occupancy
_atom_site_disorder_assembly
_atom_site_disorder_group
Br1 Br 0.81756(2) 0.20065(5) 0.47414(5) 0.0863(2) Uani 1 1 d . . . . .
O1 O 0.16111(14) 0.3974(2) 0.2809(3) 0.0757(6) Uani 1 1 d . . . . .
O2 O 0.02993(16) 0.2838(3) 0.4399(3) 0.0863(8) Uani 1 1 d . . . . .
N1 N 0.34867(16) 0.2656(3) 0.4179(3) 0.0614(6) Uani 1 1 d . . . . .
N2 N 0.26502(16) 0.2245(3) 0.3682(3) 0.0614(6) Uani 1 1 d . . . . .
N3 N 0.25887(17) 0.1090(3) 0.2832(3) 0.0745(7) Uani 1 1 d . . . . .
C6 C 0.50073(18) 0.1727(3) 0.3919(3) 0.0512(6) Uani 1 1 d . . . . .
C7 C 0.40188(19) 0.1681(3) 0.3623(3) 0.0540(6) Uani 1 1 d . . . . .
C3 C 0.6891(2) 0.1866(3) 0.4436(3) 0.0593(7) Uani 1 1 d . . . . .
C2 C 0.6483(2) 0.0738(3) 0.3630(3) 0.0605(7) Uani 1 1 d . . . . .
H2 H 0.683512 0.002587 0.325920 0.073 Uiso 1 1 calc R . . . .
C1 C 0.55463(19) 0.0677(3) 0.3380(3) 0.0576(6) Uani 1 1 d . . . . .
H1 H 0.526950 -0.008555 0.283731 0.069 Uiso 1 1 calc R . . . .
C9 C 0.1855(2) 0.3046(3) 0.3988(3) 0.0651(8) Uani 1 1 d . . . . .
H9 H 0.201191 0.363271 0.485556 0.078 Uiso 1 1 calc R . . . .
C5 C 0.5438(2) 0.2833(3) 0.4764(3) 0.0628(7) Uani 1 1 d . . . . .
H5 H 0.508905 0.352801 0.516536 0.075 Uiso 1 1 calc R . . . .
C4 C 0.6376(2) 0.2913(3) 0.5016(3) 0.0651(8) Uani 1 1 d . . . . .
H4 H 0.665737 0.366369 0.556992 0.078 Uiso 1 1 calc R . . . .
C8 C 0.3453(2) 0.0714(4) 0.2798(3) 0.0715(8) Uani 1 1 d . . . . .
H8 H 0.364812 -0.007624 0.229717 0.086 Uiso 1 1 calc R . . . .
C11 C 0.0040(2) 0.3733(4) 0.3194(4) 0.0752(9) Uani 1 1 d . . . . .
H11A H -0.050247 0.427769 0.333608 0.090 Uiso 1 1 calc R . . . .
H11B H -0.009937 0.313224 0.234415 0.090 Uiso 1 1 calc R . . . .
C12 C 0.0787(2) 0.4754(4) 0.2985(5) 0.0862(10) Uani 1 1 d . . . . .
H12A H 0.060865 0.534799 0.214131 0.103 Uiso 1 1 calc R . . . .
H12B H 0.089653 0.539689 0.380828 0.103 Uiso 1 1 calc R . . . .
C10 C 0.1095(2) 0.2040(4) 0.4205(5) 0.0829(11) Uani 1 1 d . . . . .
H10A H 0.096984 0.140489 0.337810 0.099 Uiso 1 1 calc R . . . .
H10B H 0.127097 0.143618 0.504269 0.099 Uiso 1 1 calc R . . . .

loop_
_atom_site_aniso_label
_atom_site_aniso_U_11
_atom_site_aniso_U_22
_atom_site_aniso_U_33
_atom_site_aniso_U_23
_atom_site_aniso_U_13
_atom_site_aniso_U_12
Br1 0.0486(2) 0.0922(3) 0.1173(4) -0.0098(2) 0.00764(19) -0.00394(15)
O1 0.0554(12) 0.0708(13) 0.1054(16) 0.0196(12) 0.0277(11) 0.0070(10)
O2 0.0507(13) 0.111(2) 0.1013(17) 0.0342(14) 0.0238(12) 0.0078(12)
N1 0.0439(12) 0.0707(15) 0.0696(14) -0.0046(12) 0.0070(10) 0.0009(11)
N2 0.0467(13) 0.0712(15) 0.0653(14) -0.0066(12) 0.0029(10) -0.0016(11)
N3 0.0542(14) 0.0883(19) 0.0783(16) -0.0164(14) -0.0018(12) -0.0016(13)
C6 0.0501(14) 0.0559(14) 0.0484(13) 0.0072(11) 0.0090(11) 0.0026(11)
C7 0.0524(15) 0.0600(15) 0.0499(13) 0.0049(11) 0.0080(11) 0.0033(12)
C3 0.0513(15) 0.0659(18) 0.0611(16) 0.0057(13) 0.0086(12) -0.0006(12)
C2 0.0549(15) 0.0625(17) 0.0653(16) -0.0013(13) 0.0123(12) 0.0076(13)
C1 0.0569(15) 0.0581(16) 0.0577(14) -0.0037(12) 0.0063(12) 0.0004(12)
C9 0.0432(15) 0.083(2) 0.0691(17) -0.0094(15) 0.0073(12) 0.0006(13)
C5 0.0579(17) 0.0623(18) 0.0691(17) -0.0085(13) 0.0114(13) 0.0063(13)
C4 0.0556(17) 0.0659(19) 0.0741(18) -0.0111(14) 0.0090(14) -0.0047(13)
C8 0.0566(17) 0.081(2) 0.0754(19) -0.0154(16) 0.0037(14) 0.0057(15)
C11 0.0499(16) 0.084(2) 0.092(2) 0.0115(18) 0.0093(15) 0.0050(15)
C12 0.0579(19) 0.072(2) 0.133(3) 0.014(2) 0.0297(19) 0.0115(15)
C10 0.0535(18) 0.092(3) 0.105(3) 0.036(2) 0.0175(18) 0.0069(16)

loop_
_atom_type_symbol
_atom_type_description
_atom_type_scat_dispersion_real
_atom_type_scat_dispersion_imag
_atom_type_scat_source
C C 0.0181 0.0091 'International Tables Vol C Tables 4.2.6.8 and 6.1.1.4'
H H 0.0000 0.0000 'International Tables Vol C Tables 4.2.6.8 and 6.1.1.4'
Br Br -0.6763 1.2805 'International Tables Vol C Tables 4.2.6.8 and 6.1.1.4'
N N 0.0311 0.0180 'International Tables Vol C Tables 4.2.6.8 and 6.1.1.4'
O O 0.0492 0.0322 'International Tables Vol C Tables 4.2.6.8 and 6.1.1.4'

loop_
_geom_angle_atom_site_label_1
_geom_angle_atom_site_label_2
_geom_angle_atom_site_label_3
_geom_angle
_geom_angle_site_symmetry_1
_geom_angle_site_symmetry_3
_geom_angle_publ_flag
C9 O1 C12 110.4(2) . . ?
C11 O2 C10 110.2(3) . . ?
N2 N1 C7 104.0(2) . . ?
N1 N2 C9 122.3(2) . . ?
N3 N2 N1 115.6(2) . . ?
N3 N2 C9 122.1(2) . . ?
N2 N3 C8 103.2(3) . . ?
C1 C6 C7 121.4(3) . . ?
C1 C6 C5 118.1(3) . . ?
C5 C6 C7 120.5(2) . . ?
N1 C7 C6 122.1(3) . . ?
N1 C7 C8 107.5(3) . . ?
C8 C7 C6 130.3(3) . . ?
C2 C3 Br1 119.8(2) . . ?
C2 C3 C4 121.0(3) . . ?
C4 C3 Br1 119.2(2) . . ?
C3 C2 H2 120.5 . . ?
C3 C2 C1 119.1(3) . . ?
C1 C2 H2 120.5 . . ?
C6 C1 H1 119.2 . . ?
C2 C1 C6 121.5(3) . . ?
C2 C1 H1 119.2 . . ?
O1 C9 N2 106.7(2) . . ?
O1 C9 H9 109.3 . . ?
O1 C9 C10 111.1(3) . . ?
N2 C9 H9 109.3 . . ?
N2 C9 C10 111.1(3) . . ?
C10 C9 H9 109.3 . . ?
C6 C5 H5 119.5 . . ?
C4 C5 C6 121.0(3) . . ?
C4 C5 H5 119.5 . . ?
C3 C4 C5 119.3(3) . . ?
C3 C4 H4 120.4 . . ?
C5 C4 H4 120.4 . . ?
N3 C8 C7 109.6(3) . . ?
N3 C8 H8 125.2 . . ?
C7 C8 H8 125.2 . . ?
O2 C11 H11A 109.7 . . ?
O2 C11 H11B 109.7 . . ?
O2 C11 C12 110.0(3) . . ?
H11A C11 H11B 108.2 . . ?
C12 C11 H11A 109.7 . . ?
C12 C11 H11B 109.7 . . ?
O1 C12 C11 110.9(3) . . ?
O1 C12 H12A 109.5 . . ?
O1 C12 H12B 109.5 . . ?
C11 C12 H12A 109.5 . . ?
C11 C12 H12B 109.5 . . ?
H12A C12 H12B 108.0 . . ?
O2 C10 C9 110.6(3) . . ?
O2 C10 H10A 109.5 . . ?
O2 C10 H10B 109.5 . . ?
C9 C10 H10A 109.5 . . ?
C9 C10 H10B 109.5 . . ?
H10A C10 H10B 108.1 . . ?

loop_
_geom_bond_atom_site_label_1
_geom_bond_atom_site_label_2
_geom_bond_distance
_geom_bond_site_symmetry_2
_geom_bond_publ_flag
Br1 C3 1.893(3) . ?
O1 C9 1.407(4) . ?
O1 C12 1.442(4) . ?
O2 C11 1.412(4) . ?
O2 C10 1.418(4) . ?
N1 N2 1.323(3) . ?
N1 C7 1.341(4) . ?
N2 N3 1.323(4) . ?
N2 C9 1.447(4) . ?
N3 C8 1.330(4) . ?
C6 C7 1.456(4) . ?
C6 C1 1.387(4) . ?
C6 C5 1.393(4) . ?
C7 C8 1.388(4) . ?
C3 C2 1.377(4) . ?
C3 C4 1.380(4) . ?
C2 H2 0.9300 . ?
C2 C1 1.379(4) . ?
C1 H1 0.9300 . ?
C9 H9 0.9800 . ?
C9 C10 1.490(4) . ?
C5 H5 0.9300 . ?
C5 C4 1.381(4) . ?
C4 H4 0.9300 . ?
C8 H8 0.9300 . ?
C11 H11A 0.9700 . ?
C11 H11B 0.9700 . ?
C11 C12 1.481(5) . ?
C12 H12A 0.9700 . ?
C12 H12B 0.9700 . ?
C10 H10A 0.9700 . ?
C10 H10B 0.9700 . ?
